data_4062308
loop_
_publ_author_name
'Haukka, Matti'
'Da Costa, Philippe'
'Luukkanen, Saija'

_publ_section_title
;
 Reactions of Bis(2-pyridyl)amine and Its Deprotonated Anion with
 Ruthenium and Osmium Carbonyl Complexes
;
_journal_issue 24
_journal_name_full Organometallics
_journal_page_first 5137
_journal_page_last 5140
_journal_paper_doi 10.1021/om030488n
_journal_volume 22
_journal_year 2003
_chemical_formula_sum 'C12 H9 Cl2 N3 O2 Ru'
_chemical_formula_weight 399.19
_chemical_name_common cis(CO),cis(Cl)-[Ru(Hdpa)(CO)2Cl2]
_space_group_IT_number 62
_symmetry_cell_setting orthorhombic
_symmetry_space_group_name_Hall '-P 2ac 2n'
_symmetry_space_group_name_H-M 'P n m a'
_cell_angle_alpha 90.00
_cell_angle_beta 90.00
_cell_angle_gamma 90.00
_cell_formula_units_Z 4
_cell_length_a 7.5913(2)
_cell_length_b 14.0646(4)
_cell_length_c 12.6816(4)
_cell_measurement_temperature 120(2)
_cell_volume 1354.00(7)
_diffrn_ambient_temperature 120(2)
_exptl_crystal_density_diffrn 1.958
_cod_depositor_comments
;
The following automatic conversions were performed:
'_symmetry_cell_setting' value 'Orthorhombic' changed to 'orthorhombic'
according to '/home/saulius/struct/CIF-dictionaries/cif_core.dic'
dictionary named 'cif_core.dic' version 2.4.1 from 2010-06-29.

Automatic conversion script
Id: cif_fix_enum 1527 2010-12-29 10:47:43Z saulius 
;
_cod_database_code 4062308

loop_
_symmetry_equiv_pos_as_xyz
'x, y, z'
'-x+1/2, -y, z+1/2'
'-x, y+1/2, -z'
'x+1/2, -y+1/2, -z+1/2'
'-x, -y, -z'
'x-1/2, y, -z-1/2'
'x, -y-1/2, z'
'-x-1/2, y-1/2, z-1/2'

loop_
_atom_site_label
_atom_site_type_symbol
_atom_site_fract_x
_atom_site_fract_y
_atom_site_fract_z
_atom_site_U_iso_or_equiv
_atom_site_adp_type
_atom_site_occupancy
_atom_site_symmetry_multiplicity
_atom_site_calc_flag
_atom_site_refinement_flags
_atom_site_disorder_assembly
_atom_site_disorder_group
Ru1 Ru 0.21434(6) 0.7500 0.00009(4) 0.01896(18) Uani 1 2 d S . .
Cl1 Cl 0.02741(19) 0.7500 0.15460(12) 0.0237(3) Uani 1 2 d S . .
C3 C 0.3642(9) 0.7500 -0.1166(5) 0.0240(14) Uani 1 2 d S . .
O3 O 0.4521(7) 0.7500 -0.1883(4) 0.0414(12) Uani 1 2 d S . .
N1 N 0.3714(5) 0.6478(2) 0.0770(3) 0.0210(8) Uani 1 1 d . . .
N2 N 0.6183(7) 0.7500 0.0718(4) 0.0214(11) Uani 1 2 d S . .
H2 H 0.7260 0.7500 0.0812 0.03(2) Uiso 1 2 d SR . .
C14 C 0.5438(6) 0.6619(3) 0.0937(3) 0.0217(9) Uani 1 1 d . . .
C13 C 0.6528(6) 0.5894(3) 0.1312(3) 0.0240(10) Uani 1 1 d . . .
H13 H 0.7750 0.6006 0.1414 0.029 Uiso 1 1 calc R . .
C12 C 0.5825(6) 0.5024(3) 0.1530(4) 0.0269(10) Uani 1 1 d . . .
H12 H 0.6556 0.4518 0.1763 0.032 Uiso 1 1 calc R . .
C11 C 0.4025(6) 0.4887(3) 0.1405(4) 0.0238(10) Uani 1 1 d . . .
H11 H 0.3501 0.4294 0.1578 0.029 Uiso 1 1 calc R . .
C10 C 0.3023(6) 0.5616(3) 0.1033(4) 0.0244(10) Uani 1 1 d . . .
H10 H 0.1792 0.5520 0.0953 0.029 Uiso 1 1 calc R . .
Cl2 Cl 0.0289(7) 0.6288(4) -0.0759(5) 0.0284(12) Uani 0.50 1 d P . .
O1 O -0.0160(15) 0.6096(9) -0.1117(8) 0.032(3) Uani 0.50 1 d P . .
C1 C 0.072(2) 0.6626(10) -0.0682(19) 0.027(5) Uani 0.50 1 d P . .

loop_
_atom_site_aniso_label
_atom_site_aniso_U_11
_atom_site_aniso_U_22
_atom_site_aniso_U_33
_atom_site_aniso_U_23
_atom_site_aniso_U_13
_atom_site_aniso_U_12
Ru1 0.0166(3) 0.0187(3) 0.0216(3) 0.000 -0.0015(2) 0.000
Cl1 0.0180(7) 0.0267(7) 0.0264(8) 0.000 0.0002(6) 0.000
C3 0.026(4) 0.021(3) 0.026(3) 0.000 -0.004(3) 0.000
O3 0.046(3) 0.040(3) 0.039(3) 0.000 0.006(3) 0.000
N1 0.018(2) 0.0213(17) 0.0232(18) -0.0031(15) 0.0021(16) -0.0001(14)
N2 0.013(3) 0.022(3) 0.029(3) 0.000 0.001(2) 0.000
C14 0.021(2) 0.023(2) 0.021(2) -0.0037(17) 0.0014(19) -0.0013(18)
C13 0.017(2) 0.026(2) 0.029(2) -0.0009(19) -0.0021(19) 0.0032(18)
C12 0.028(3) 0.024(2) 0.029(3) -0.0021(19) -0.004(2) 0.0053(19)
C11 0.025(3) 0.018(2) 0.028(3) 0.0027(19) 0.0034(19) -0.0001(18)
C10 0.020(3) 0.025(2) 0.028(2) -0.001(2) 0.0039(18) -0.0017(18)
Cl2 0.026(3) 0.029(3) 0.030(2) -0.004(3) -0.006(2) -0.002(2)
O1 0.031(6) 0.027(5) 0.037(7) 0.001(5) -0.012(4) -0.008(4)
C1 0.019(10) 0.028(10) 0.036(9) 0.011(9) 0.002(7) 0.007(7)

loop_
_geom_bond_atom_site_label_1
_geom_bond_atom_site_label_2
_geom_bond_distance
_geom_bond_site_symmetry_2
_geom_bond_publ_flag
Ru1 C1 1.853(18) 7_575 ?
Ru1 C1 1.853(18) . ?
Ru1 C3 1.867(7) . ?
Ru1 N1 2.107(3) . ?
Ru1 N1 2.107(3) 7_575 ?
Ru1 Cl2 2.412(4) 7_575 ?
Ru1 Cl2 2.412(4) . ?
Ru1 Cl1 2.4194(16) . ?
C3 O3 1.127(8) . ?
N1 C14 1.340(5) . ?
N1 C10 1.363(5) . ?
N2 C14 1.390(5) 7_575 ?
N2 C14 1.390(5) . ?
C14 C13 1.397(6) . ?
C13 C12 1.363(6) . ?
C12 C11 1.389(6) . ?
C11 C10 1.361(6) . ?
O1 C1 1.14(2) . ?
